data_2219744
loop_
_publ_author_name
'Hassan, Ibrahim N.'
'Yamin, Bohari M.'
'Kassim, Mohammad B.'

_publ_section_title
;
 Propyl 2-(3-benzoylthioureido)acetate
;
_journal_coeditor_code AT2635
_journal_issue 11
_journal_name_full 'Acta Crystallographica Section E'
_journal_page_first o2083
_journal_paper_doi 10.1107/S1600536808030596
_journal_volume 64
_journal_year 2008
_chemical_formula_iupac 'C13 H16 N2 O3 S'
_chemical_formula_moiety 'C13 H16 N2 O3 S'
_chemical_formula_sum 'C13 H16 N2 O3 S'
_chemical_formula_weight 280.34
_chemical_name_common 'Propyl 2-(3-benzoylthioureido)acetate'
_chemical_name_systematic
;
Propyl 2-(3-benzoylthioureido)acetate
;
_space_group_IT_number 14
_symmetry_cell_setting monoclinic
_symmetry_space_group_name_Hall '-P 2ybc'
_symmetry_space_group_name_H-M 'P 1 21/c 1'
_atom_sites_solution_hydrogens geom
_atom_sites_solution_primary direct
_atom_sites_solution_secondary difmap
_audit_creation_method SHELXL97
_cell_angle_alpha 90.00
_cell_angle_beta 104.737(3)
_cell_angle_gamma 90.00
_cell_formula_units_Z 8
_cell_length_a 11.6722(19)
_cell_length_b 15.105(3)
_cell_length_c 16.584(3)
_cell_measurement_reflns_used 1848
_cell_measurement_temperature 298(2)
_cell_measurement_theta_max 25.50
_cell_measurement_theta_min 1.80
_cell_volume 2827.7(9)
_computing_cell_refinement 'SMART (Bruker, 2000)'
_computing_data_collection 'SMART (Bruker, 2000)'
_computing_data_reduction 'SAINT (Bruker, 2000)'
_computing_molecular_graphics 'SHELXTL (Sheldrick, 2008)'
_computing_publication_material
;
SHELXTL (Sheldrick, 2008), PARST (Nardelli, 1995) and PLATON
(Spek, 2003)
;
_computing_structure_refinement 'SHELXL97 (Sheldrick, 2008)'
_computing_structure_solution 'SHELXS97 (Sheldrick, 2008)'
_diffrn_ambient_temperature 298(2)
_diffrn_measured_fraction_theta_full 1.000
_diffrn_measured_fraction_theta_max 1.000
_diffrn_measurement_device_type 'Bruker SMART APEX CCD area-detector'
_diffrn_measurement_method \w
_diffrn_radiation_monochromator graphite
_diffrn_radiation_source 'fine-focus sealed tube'
_diffrn_radiation_type MoK\a
_diffrn_radiation_wavelength 0.71073
_diffrn_reflns_av_R_equivalents 0.0450
_diffrn_reflns_av_sigmaI/netI 0.0627
_diffrn_reflns_limit_h_max 14
_diffrn_reflns_limit_h_min -14
_diffrn_reflns_limit_k_max 18
_diffrn_reflns_limit_k_min -14
_diffrn_reflns_limit_l_max 20
_diffrn_reflns_limit_l_min -19
_diffrn_reflns_number 15002
_diffrn_reflns_theta_full 25.50
_diffrn_reflns_theta_max 25.50
_diffrn_reflns_theta_min 1.80
_exptl_absorpt_coefficient_mu 0.234
_exptl_absorpt_correction_T_max 0.9792
_exptl_absorpt_correction_T_min 0.9246
_exptl_absorpt_correction_type multi-scan
_exptl_absorpt_process_details '(SADABS; Bruker, 2000)'
_exptl_crystal_colour yellowish
_exptl_crystal_density_diffrn 1.317
_exptl_crystal_density_method 'not measured'
_exptl_crystal_description block
_exptl_crystal_F_000 1184
_exptl_crystal_size_max 0.34
_exptl_crystal_size_mid 0.29
_exptl_crystal_size_min 0.09
_refine_diff_density_max 0.207
_refine_diff_density_min -0.166
_refine_ls_extinction_method none
_refine_ls_goodness_of_fit_ref 1.051
_refine_ls_hydrogen_treatment mixed
_refine_ls_matrix_type full
_refine_ls_number_parameters 359
_refine_ls_number_reflns 5262
_refine_ls_number_restraints 4
_refine_ls_restrained_S_all 1.051
_refine_ls_R_factor_all 0.1394
_refine_ls_R_factor_gt 0.0677
_refine_ls_shift/su_max 0.000
_refine_ls_shift/su_mean 0.000
_refine_ls_structure_factor_coef Fsqd
_refine_ls_weighting_details 'calc w = 1/[\s^2^(Fo^2^)+(0.0665P)^2^+0.3497P] where P=(Fo^2^+2Fc^2^)/3'
_refine_ls_weighting_scheme calc
_refine_ls_wR_factor_gt 0.1381
_refine_ls_wR_factor_ref 0.1621
_reflns_number_gt 2854
_reflns_number_total 5262
_reflns_threshold_expression I>2\s(I)
_cod_data_source_file at2635.cif
_cod_data_source_block I
_cod_original_cell_volume 2827.6(8)
_cod_original_sg_symbol_H-M 'P 21/c'
_cod_database_code 2219744
_cod_database_fobs_code 2219744

loop_
_symmetry_equiv_pos_as_xyz
'x, y, z'
'-x, y+1/2, -z+1/2'
'-x, -y, -z'
'x, -y-1/2, z-1/2'

loop_
_atom_site_type_symbol
_atom_site_label
_atom_site_fract_x
_atom_site_fract_y
_atom_site_fract_z
_atom_site_U_iso_or_equiv
_atom_site_adp_type
_atom_site_calc_flag
_atom_site_refinement_flags
_atom_site_occupancy
C C1 -0.1076(3) 0.8544(3) 0.0140(2) 0.0722(11) Uani d . 1
H H1A -0.1024 0.8130 -0.0264 0.087 Uiso calc R 1
C C2 -0.2152(3) 0.8706(3) 0.0310(3) 0.0848(13) Uani d . 1
H H2A -0.2822 0.8397 0.0024 0.102 Uiso calc R 1
C C3 -0.2240(3) 0.9320(3) 0.0899(3) 0.0768(12) Uani d . 1
H H3A -0.2962 0.9418 0.1024 0.092 Uiso calc R 1
C C4 -0.1257(3) 0.9787(3) 0.1302(2) 0.0693(11) Uani d . 1
H H4A -0.1319 1.0215 0.1692 0.083 Uiso calc R 1
C C5 -0.0180(3) 0.9630(2) 0.1138(2) 0.0574(9) Uani d . 1
H H5A 0.0481 0.9954 0.1413 0.069 Uiso calc R 1
C C6 -0.0074(3) 0.8993(2) 0.05653(19) 0.0496(8) Uani d . 1
C C7 0.1050(3) 0.8780(2) 0.0338(2) 0.0497(8) Uani d . 1
C C8 0.3228(3) 0.9015(2) 0.0755(2) 0.0516(8) Uani d . 1
C C9 0.4434(3) 0.8520(2) -0.01556(19) 0.0613(10) Uani d . 1
H H9A 0.4869 0.8037 0.0170 0.074 Uiso calc R 1
H H9B 0.4912 0.9052 -0.0031 0.074 Uiso calc R 1
C C10 0.4199(3) 0.8311(2) -0.1062(2) 0.0587(9) Uani d . 1
C C11 0.5118(3) 0.7963(3) -0.2139(2) 0.0736(11) Uani d . 1
H H11A 0.4604 0.8405 -0.2472 0.088 Uiso calc R 1
H H11B 0.4796 0.7382 -0.2314 0.088 Uiso calc R 1
C C12 0.6336(4) 0.8042(3) -0.2255(2) 0.0941(14) Uani d . 1
H H12A 0.6655 0.8618 -0.2060 0.113 Uiso calc R 1
H H12B 0.6838 0.7596 -0.1919 0.113 Uiso calc R 1
C C13 0.6363(4) 0.7930(4) -0.3139(3) 0.1222(19) Uani d . 1
H H13A 0.7164 0.7981 -0.3184 0.183 Uiso calc R 1
H H13B 0.5885 0.8381 -0.3472 0.183 Uiso calc R 1
H H13C 0.6056 0.7358 -0.3333 0.183 Uiso calc R 1
C C14 0.6343(3) 0.9685(2) 0.3361(2) 0.0616(9) Uani d . 1
H H14A 0.5673 0.9970 0.3044 0.074 Uiso calc R 1
C C15 0.7394(3) 0.9753(3) 0.3139(2) 0.0733(11) Uani d . 1
H H15A 0.7429 1.0078 0.2670 0.088 Uiso calc R 1
C C16 0.8391(3) 0.9346(3) 0.3604(3) 0.0784(12) Uani d . 1
H H16A 0.9099 0.9380 0.3446 0.094 Uiso calc R 1
C C17 0.8334(3) 0.8889(3) 0.4306(3) 0.0912(13) Uani d . 1
H H17A 0.9013 0.8626 0.4636 0.109 Uiso calc R 1
C C18 0.7284(3) 0.8816(3) 0.4524(2) 0.0773(12) Uani d . 1
H H18A 0.7256 0.8504 0.5002 0.093 Uiso calc R 1
C C19 0.6270(3) 0.9199(2) 0.40472(19) 0.0505(8) Uani d . 1
C C20 0.5155(3) 0.9068(2) 0.4304(2) 0.0577(9) Uani d . 1
C C21 0.2955(3) 0.9159(2) 0.3802(2) 0.0533(9) Uani d . 1
C C22 0.1736(3) 0.8807(2) 0.4749(2) 0.0619(10) Uani d . 1
H H22A 0.1218 0.8419 0.4352 0.074 Uiso calc R 1
H H22B 0.1356 0.9381 0.4727 0.074 Uiso calc R 1
C C23 0.1951(3) 0.8429(2) 0.5608(2) 0.0577(9) Uani d . 1
C C24 0.1014(3) 0.8073(3) 0.66818(19) 0.0659(10) Uani d . 1
H H24A 0.1632 0.8375 0.7091 0.079 Uiso calc R 1
H H24B 0.1196 0.7445 0.6705 0.079 Uiso calc R 1
C C25 -0.0153(3) 0.8223(3) 0.6859(2) 0.0830(12) Uani d . 1
H H25A -0.0768 0.7951 0.6424 0.100 Uiso calc R 1
H H25B -0.0310 0.8854 0.6855 0.100 Uiso calc R 1
C C26 -0.0200(4) 0.7843(3) 0.7694(2) 0.1020(15) Uani d . 1
H H26A -0.0966 0.7953 0.7787 0.153 Uiso calc R 1
H H26B 0.0397 0.8119 0.8128 0.153 Uiso calc R 1
H H26C -0.0060 0.7217 0.7697 0.153 Uiso calc R 1
S S1 0.43593(8) 0.94060(8) 0.14867(6) 0.0800(4) Uani d . 1
S S2 0.18284(8) 0.94066(8) 0.30082(6) 0.0798(4) Uani d . 1
O O1 0.10454(18) 0.83491(16) -0.02851(14) 0.0655(7) Uani d . 1
O O2 0.3254(2) 0.8365(2) -0.15350(16) 0.1033(11) Uani d . 1
O O3 0.51810(19) 0.80959(16) -0.12641(13) 0.0662(7) Uani d . 1
O O4 0.5165(2) 0.88349(19) 0.50080(15) 0.0841(9) Uani d . 1
O O5 0.2888(2) 0.81729(17) 0.60138(14) 0.0708(7) Uani d . 1
O O6 0.09492(18) 0.84165(16) 0.58525(13) 0.0653(7) Uani d . 1
N N1 0.2084(2) 0.90800(19) 0.08632(17) 0.0533(7) Uani d D 1
N N2 0.3327(2) 0.8649(2) 0.00618(17) 0.0571(8) Uani d D 1
N N3 0.4114(2) 0.92075(19) 0.37143(16) 0.0533(7) Uani d D 1
N N4 0.2860(2) 0.8897(2) 0.45399(18) 0.0600(8) Uani d D 1
H H3B 0.416(3) 0.935(2) 0.3220(10) 0.074(12) Uiso d D 1
H H2B 0.2684(17) 0.847(2) -0.0292(16) 0.070(12) Uiso d D 1
H H1B 0.206(3) 0.9362(19) 0.1312(13) 0.069(11) Uiso d D 1
H H4B 0.346(2) 0.870(3) 0.4919(18) 0.105(16) Uiso d D 1

loop_
_atom_site_aniso_label
_atom_site_aniso_U_11
_atom_site_aniso_U_22
_atom_site_aniso_U_33
_atom_site_aniso_U_12
_atom_site_aniso_U_13
_atom_site_aniso_U_23
C1 0.051(2) 0.085(3) 0.079(3) 0.003(2) 0.014(2) -0.016(2)
C2 0.041(2) 0.104(4) 0.107(3) -0.006(2) 0.015(2) -0.014(3)
C3 0.049(2) 0.100(3) 0.085(3) 0.008(2) 0.026(2) 0.005(3)
C4 0.056(2) 0.096(3) 0.061(2) 0.004(2) 0.0243(19) -0.002(2)
C5 0.049(2) 0.073(3) 0.051(2) 0.0037(18) 0.0134(16) 0.0041(18)
C6 0.0412(19) 0.059(2) 0.048(2) 0.0043(17) 0.0091(16) 0.0127(17)
C7 0.046(2) 0.058(2) 0.044(2) 0.0019(17) 0.0083(17) 0.0041(17)
C8 0.0446(19) 0.061(2) 0.051(2) 0.0042(16) 0.0159(16) 0.0015(17)
C9 0.047(2) 0.085(3) 0.053(2) 0.0110(19) 0.0149(17) -0.0033(18)
C10 0.053(2) 0.073(3) 0.050(2) 0.010(2) 0.0144(19) 0.0010(18)
C11 0.075(3) 0.101(3) 0.048(2) 0.008(2) 0.0221(19) 0.001(2)
C12 0.081(3) 0.145(4) 0.064(3) 0.015(3) 0.033(2) 0.000(2)
C13 0.102(4) 0.199(6) 0.075(3) -0.003(4) 0.038(3) 0.000(3)
C14 0.051(2) 0.081(3) 0.049(2) -0.0051(19) 0.0066(17) 0.0075(19)
C15 0.062(2) 0.103(3) 0.059(2) -0.019(2) 0.023(2) 0.001(2)
C16 0.054(2) 0.097(3) 0.091(3) -0.007(2) 0.031(2) -0.009(3)
C17 0.051(2) 0.111(4) 0.107(4) 0.010(2) 0.010(2) 0.030(3)
C18 0.048(2) 0.100(3) 0.080(3) 0.005(2) 0.009(2) 0.029(2)
C19 0.0401(18) 0.062(2) 0.048(2) -0.0049(17) 0.0094(16) -0.0031(17)
C20 0.053(2) 0.072(3) 0.048(2) -0.0006(18) 0.0109(18) 0.0033(18)
C21 0.0461(19) 0.066(2) 0.048(2) 0.0012(17) 0.0133(16) -0.0017(17)
C22 0.0465(19) 0.087(3) 0.054(2) -0.0023(19) 0.0160(17) 0.0005(19)
C23 0.050(2) 0.073(3) 0.052(2) -0.006(2) 0.0149(19) -0.0118(18)
C24 0.064(2) 0.091(3) 0.045(2) -0.007(2) 0.0166(18) 0.0012(19)
C25 0.068(3) 0.125(4) 0.063(3) 0.006(2) 0.028(2) 0.004(2)
C26 0.099(3) 0.152(4) 0.065(3) -0.006(3) 0.040(2) 0.009(3)
S1 0.0493(5) 0.1229(10) 0.0681(7) -0.0131(6) 0.0158(5) -0.0340(6)
S2 0.0485(5) 0.1340(10) 0.0562(6) 0.0120(6) 0.0123(5) 0.0196(6)
O1 0.0526(14) 0.0873(19) 0.0552(15) 0.0002(13) 0.0114(12) -0.0157(13)
O2 0.0507(16) 0.198(3) 0.0565(17) 0.0217(19) 0.0055(14) -0.0217(18)
O3 0.0530(14) 0.100(2) 0.0487(15) 0.0152(13) 0.0182(11) -0.0011(12)
O4 0.0499(15) 0.149(3) 0.0520(16) -0.0021(15) 0.0104(12) 0.0278(16)
O5 0.0522(15) 0.102(2) 0.0575(16) 0.0037(14) 0.0133(12) 0.0067(13)
O6 0.0513(14) 0.100(2) 0.0476(14) -0.0055(13) 0.0177(11) 0.0008(12)
N1 0.0449(16) 0.071(2) 0.0453(18) 0.0000(15) 0.0131(14) -0.0076(15)
N2 0.0401(17) 0.085(2) 0.0465(18) 0.0048(16) 0.0106(15) -0.0061(15)
N3 0.0414(16) 0.077(2) 0.0415(17) 0.0009(14) 0.0106(14) 0.0073(15)
N4 0.0470(17) 0.090(2) 0.0461(18) -0.0001(17) 0.0174(15) 0.0069(16)

loop_
_atom_type_symbol
_atom_type_description
_atom_type_scat_dispersion_real
_atom_type_scat_dispersion_imag
_atom_type_scat_source
C C 0.0033 0.0016 'International Tables Vol C Tables 4.2.6.8 and 6.1.1.4'
H H 0.0000 0.0000 'International Tables Vol C Tables 4.2.6.8 and 6.1.1.4'
N N 0.0061 0.0033 'International Tables Vol C Tables 4.2.6.8 and 6.1.1.4'
O O 0.0106 0.0060 'International Tables Vol C Tables 4.2.6.8 and 6.1.1.4'
S S 0.1246 0.1234 'International Tables Vol C Tables 4.2.6.8 and 6.1.1.4'

loop_
_geom_angle_atom_site_label_1
_geom_angle_atom_site_label_2
_geom_angle_atom_site_label_3
_geom_angle
C2 C1 C6 120.4(4)
C2 C1 H1A 119.8
C6 C1 H1A 119.8
C3 C2 C1 120.3(4)
C3 C2 H2A 119.9
C1 C2 H2A 119.9
C4 C3 C2 119.5(3)
C4 C3 H3A 120.2
C2 C3 H3A 120.2
C3 C4 C5 120.6(4)
C3 C4 H4A 119.7
C5 C4 H4A 119.7
C4 C5 C6 120.3(3)
C4 C5 H5A 119.9
C6 C5 H5A 119.9
C5 C6 C1 118.8(3)
C5 C6 C7 124.3(3)
C1 C6 C7 116.8(3)
O1 C7 N1 121.8(3)
O1 C7 C6 121.0(3)
N1 C7 C6 117.2(3)
N2 C8 N1 116.4(3)
N2 C8 S1 124.2(2)
N1 C8 S1 119.4(2)
N2 C9 C10 109.5(3)
N2 C9 H9A 109.8
C10 C9 H9A 109.8
N2 C9 H9B 109.8
C10 C9 H9B 109.8
H9A C9 H9B 108.2
O2 C10 O3 125.1(3)
O2 C10 C9 123.7(3)
O3 C10 C9 111.1(3)
O3 C11 C12 108.2(3)
O3 C11 H11A 110.1
C12 C11 H11A 110.1
O3 C11 H11B 110.1
C12 C11 H11B 110.1
H11A C11 H11B 108.4
C13 C12 C11 112.4(4)
C13 C12 H12A 109.1
C11 C12 H12A 109.1
C13 C12 H12B 109.1
C11 C12 H12B 109.1
H12A C12 H12B 107.9
C12 C13 H13A 109.5
C12 C13 H13B 109.5
H13A C13 H13B 109.5
C12 C13 H13C 109.5
H13A C13 H13C 109.5
H13B C13 H13C 109.5
C15 C14 C19 120.7(3)
C15 C14 H14A 119.7
C19 C14 H14A 119.7
C16 C15 C14 120.4(4)
C16 C15 H15A 119.8
C14 C15 H15A 119.8
C15 C16 C17 119.2(3)
C15 C16 H16A 120.4
C17 C16 H16A 120.4
C18 C17 C16 120.4(4)
C18 C17 H17A 119.8
C16 C17 H17A 119.8
C17 C18 C19 120.8(4)
C17 C18 H18A 119.6
C19 C18 H18A 119.6
C18 C19 C14 118.4(3)
C18 C19 C20 118.0(3)
C14 C19 C20 123.6(3)
O4 C20 N3 121.3(3)
O4 C20 C19 121.3(3)
N3 C20 C19 117.3(3)
N4 C21 N3 115.1(3)
N4 C21 S2 124.8(2)
N3 C21 S2 120.0(2)
N4 C22 C23 108.8(3)
N4 C22 H22A 109.9
C23 C22 H22A 109.9
N4 C22 H22B 109.9
C23 C22 H22B 109.9
H22A C22 H22B 108.3
O5 C23 O6 125.0(3)
O5 C23 C22 124.6(3)
O6 C23 C22 110.4(3)
O6 C24 C25 107.7(3)
O6 C24 H24A 110.2
C25 C24 H24A 110.2
O6 C24 H24B 110.2
C25 C24 H24B 110.2
H24A C24 H24B 108.5
C24 C25 C26 111.9(3)
C24 C25 H25A 109.2
C26 C25 H25A 109.2
C24 C25 H25B 109.2
C26 C25 H25B 109.2
H25A C25 H25B 107.9
C25 C26 H26A 109.5
C25 C26 H26B 109.5
H26A C26 H26B 109.5
C25 C26 H26C 109.5
H26A C26 H26C 109.5
H26B C26 H26C 109.5
C10 O3 C11 117.6(3)
C23 O6 C24 117.0(3)
C7 N1 C8 127.7(3)
C7 N1 H1B 120(2)
C8 N1 H1B 112(2)
C8 N2 C9 124.3(3)
C8 N2 H2B 118(2)
C9 N2 H2B 118(2)
C20 N3 C21 128.6(3)
C20 N3 H3B 117(2)
C21 N3 H3B 114(2)
C21 N4 C22 123.1(3)
C21 N4 H4B 122(3)
C22 N4 H4B 114(3)

loop_
_geom_bond_atom_site_label_1
_geom_bond_atom_site_label_2
_geom_bond_distance
C1 C2 1.378(5)
C1 C6 1.380(4)
C1 H1A 0.9300
C2 C3 1.368(5)
C2 H2A 0.9300
C3 C4 1.368(5)
C3 H3A 0.9300
C4 C5 1.373(4)
C4 H4A 0.9300
C5 C6 1.378(4)
C5 H5A 0.9300
C6 C7 1.490(4)
C7 O1 1.220(3)
C7 N1 1.373(4)
C8 N2 1.307(4)
C8 N1 1.395(4)
C8 S1 1.658(3)
C9 N2 1.440(4)
C9 C10 1.492(4)
C9 H9A 0.9700
C9 H9B 0.9700
C10 O2 1.182(4)
C10 O3 1.314(4)
C11 O3 1.447(4)
C11 C12 1.487(5)
C11 H11A 0.9700
C11 H11B 0.9700
C12 C13 1.484(5)
C12 H12A 0.9700
C12 H12B 0.9700
C13 H13A 0.9600
C13 H13B 0.9600
C13 H13C 0.9600
C14 C15 1.371(4)
C14 C19 1.375(4)
C14 H14A 0.9300
C15 C16 1.367(5)
C15 H15A 0.9300
C16 C17 1.370(5)
C16 H16A 0.9300
C17 C18 1.368(5)
C17 H17A 0.9300
C18 C19 1.373(4)
C18 H18A 0.9300
C19 C20 1.482(4)
C20 O4 1.217(4)
C20 N3 1.369(4)
C21 N4 1.317(4)
C21 N3 1.399(4)
C21 S2 1.649(3)
C22 N4 1.446(4)
C22 C23 1.496(4)
C22 H22A 0.9700
C22 H22B 0.9700
C23 O5 1.193(4)
C23 O6 1.332(4)
C24 O6 1.454(4)
C24 C25 1.483(4)
C24 H24A 0.9700
C24 H24B 0.9700
C25 C26 1.512(5)
C25 H25A 0.9700
C25 H25B 0.9700
C26 H26A 0.9600
C26 H26B 0.9600
C26 H26C 0.9600
N1 H1B 0.863(10)
N2 H2B 0.871(10)
N3 H3B 0.862(10)
N4 H4B 0.867(10)

loop_
_geom_hbond_atom_site_label_D
_geom_hbond_atom_site_label_H
_geom_hbond_atom_site_label_A
_geom_hbond_site_symmetry_A
_geom_hbond_distance_DH
_geom_hbond_distance_HA
_geom_hbond_distance_DA
_geom_hbond_angle_DHA
_geom_hbond_publ_flag
N2 H2B O1 1_555 0.87(2) 1.92(2) 2.617(3) 136(2) yes
N2 H2B O2 1_555 0.87(2) 2.33(2) 2.663(4) 103.1(17) yes
N4 H4B O4 1_555 0.87(3) 1.97(2) 2.605(4) 129(3) yes
N4 H4B O5 1_555 0.87(3) 2.23(3) 2.671(4) 111(2) yes
C5 H5A S2 1_555 0.93 2.84 3.396(3) 120 yes
C13 H13B O4 1_554 0.96 2.54 3.329(6) 139 yes
C14 H14A S1 1_555 0.93 2.78 3.397(3) 125 yes
C24 H24A O2 1_556 0.97 2.57 3.441(4) 150 yes
C26 H26B O1 1_556 0.96 2.57 3.384(4) 143 yes

loop_
_cod_related_entry_id
_cod_related_entry_database
_cod_related_entry_code
1 ChemSpider 24740834
